data_4107526
loop_
_publ_author_name
'Connie C. Lu'
'Eckhard Bill'
'Thomas Weyherm\"uller'
'Eberhard Bothe'
'Karl Wieghardt'

_publ_section_title
;
 Neutral Bis(\a-iminopyridine)metal Complexes of the First-Row Transition
 Ions (Cr, Mn, Fe, Co, Ni, Zn) and Their Monocationic Analogues: Mixed
 Valency Involving a Redox Noninnocent Ligand System
;
_journal_name_full 'Journal of the American Chemical Society'
_journal_page_first 3181
_journal_page_last 3197
_journal_paper_doi 10.1021/ja710663n
_journal_volume 130
_journal_year 2008
_chemical_formula_sum 'C72 H64 B Cr F24 N4 O'
_chemical_formula_weight 1520.08
_chemical_name_systematic
; 
 ? 
;
_space_group_IT_number 14
_symmetry_cell_setting monoclinic
_symmetry_space_group_name_Hall '-P 2yn'
_symmetry_space_group_name_H-M 'P 1 21/n 1'
_atom_sites_solution_hydrogens geom
_atom_sites_solution_primary direct
_atom_sites_solution_secondary difmap
_audit_creation_method SHELXL-97
_cell_angle_alpha 90.00
_cell_angle_beta 95.181(3)
_cell_angle_gamma 90.00
_cell_formula_units_Z 4
_cell_length_a 12.7789(4)
_cell_length_b 29.4954(9)
_cell_length_c 18.8736(6)
_cell_measurement_temperature 100(2)
_cell_volume 7084.7(4)
_computing_cell_refinement 'Bruker AXS Collect Software'
_computing_data_collection 'Bruker AXS Collect Software'
_computing_data_reduction 'Bruker AXS Collect Software'
_computing_structure_refinement 'SHELXL-97 (Sheldrick, 1997)'
_computing_structure_solution 'SHELXS-97 (Sheldrick, 1990)'
_diffrn_ambient_temperature 100(2)
_diffrn_measured_fraction_theta_full 0.999
_diffrn_measured_fraction_theta_max 0.999
_diffrn_measurement_device_type 'Bruker-Nonius Kappa-CCD'
_diffrn_measurement_method '2419 images at 0.5 deg. stepwise rotation in omega and phi, 50 sec./frame'
_diffrn_radiation_monochromator graphite
_diffrn_radiation_source 'rotating anode, 50 kV, 80 mA'
_diffrn_radiation_type MoK\a
_diffrn_radiation_wavelength 0.71073
_diffrn_reflns_av_R_equivalents 0.0796
_diffrn_reflns_av_sigmaI/netI 0.0547
_diffrn_reflns_limit_h_max 17
_diffrn_reflns_limit_h_min -17
_diffrn_reflns_limit_k_max 41
_diffrn_reflns_limit_k_min -41
_diffrn_reflns_limit_l_max 26
_diffrn_reflns_limit_l_min -26
_diffrn_reflns_number 154718
_diffrn_reflns_theta_full 30.00
_diffrn_reflns_theta_max 30.00
_diffrn_reflns_theta_min 2.92
_exptl_absorpt_coefficient_mu 0.271
_exptl_absorpt_correction_T_max 0.7456
_exptl_absorpt_correction_T_min 0.5739
_exptl_absorpt_correction_type multi-scan
_exptl_crystal_colour 'dark green'
_exptl_crystal_density_diffrn 1.425
_exptl_crystal_description 'opaque parallelepiped'
_exptl_crystal_F_000 3108
_exptl_crystal_size_max 0.18
_exptl_crystal_size_mid 0.12
_exptl_crystal_size_min 0.10
_refine_diff_density_max 0.661
_refine_diff_density_min -0.702
_refine_diff_density_rms 0.067
_refine_ls_extinction_method none
_refine_ls_goodness_of_fit_ref 1.009
_refine_ls_hydrogen_treatment mixed
_refine_ls_matrix_type full
_refine_ls_number_parameters 949
_refine_ls_number_reflns 20641
_refine_ls_number_restraints 7
_refine_ls_restrained_S_all 1.009
_refine_ls_R_factor_all 0.1008
_refine_ls_R_factor_gt 0.0603
_refine_ls_shift/su_max 0.000
_refine_ls_shift/su_mean 0.000
_refine_ls_structure_factor_coef Fsqd
_refine_ls_weighting_details 'calc w=1/[\s^2^(Fo^2^)+(0.0568P)^2^+7.4209P] where P=(Fo^2^+2Fc^2^)/3'
_refine_ls_weighting_scheme calc
_refine_ls_wR_factor_gt 0.1302
_refine_ls_wR_factor_ref 0.1508
_reflns_number_gt 13953
_reflns_number_total 20641
_reflns_threshold_expression >2sigma(I)
_cod_data_source_file ja710663n-file003_07.cif
_cod_data_source_block complex1oxTHF
_cod_database_code 4107526

loop_
_symmetry_equiv_pos_as_xyz
'x, y, z'
'-x+1/2, y+1/2, -z+1/2'
'-x, -y, -z'
'x-1/2, -y-1/2, z-1/2'

loop_
_atom_site_label
_atom_site_type_symbol
_atom_site_fract_x
_atom_site_fract_y
_atom_site_fract_z
_atom_site_U_iso_or_equiv
_atom_site_adp_type
_atom_site_occupancy
_atom_site_symmetry_multiplicity
_atom_site_calc_flag
_atom_site_refinement_flags
_atom_site_disorder_assembly
_atom_site_disorder_group
Cr1 Cr 0.24662(3) 0.107171(11) 0.735636(17) 0.01984(8) Uani 1 1 d . . .
N1 N 0.20895(14) 0.04181(6) 0.75273(9) 0.0228(4) Uani 1 1 d . . .
C2 C 0.24891(18) 0.00375(8) 0.72415(12) 0.0281(5) Uani 1 1 d . . .
H2 H 0.2974 0.0075 0.6893 0.034 Uiso 1 1 calc R . .
C3 C 0.22347(19) -0.03932(8) 0.74261(14) 0.0332(5) Uani 1 1 d . . .
H3 H 0.2526 -0.0647 0.7205 0.040 Uiso 1 1 calc R . .
C4 C 0.1528(2) -0.04530(8) 0.79533(14) 0.0343(5) Uani 1 1 d . . .
H4 H 0.1357 -0.0749 0.8104 0.041 Uiso 1 1 calc R . .
C5 C 0.10926(18) -0.00824(8) 0.82428(13) 0.0307(5) Uani 1 1 d . . .
H5 H 0.0614 -0.0120 0.8596 0.037 Uiso 1 1 calc R . .
C6 C 0.13528(16) 0.03588(7) 0.80181(11) 0.0234(4) Uani 1 1 d . . .
C7 C 0.09358(17) 0.07658(7) 0.82532(11) 0.0238(4) Uani 1 1 d . . .
H7 H 0.0426 0.0770 0.8590 0.029 Uiso 1 1 calc R . .
N8 N 0.12960(13) 0.11511(6) 0.79761(9) 0.0207(3) Uani 1 1 d . . .
C9 C 0.08807(17) 0.15759(7) 0.81953(11) 0.0224(4) Uani 1 1 d . . .
C10 C 0.14771(17) 0.18341(7) 0.87151(11) 0.0242(4) Uani 1 1 d . . .
C11 C 0.11035(19) 0.22631(8) 0.88814(12) 0.0285(5) Uani 1 1 d . . .
H11 H 0.1497 0.2443 0.9228 0.034 Uiso 1 1 calc R . .
C12 C 0.0175(2) 0.24302(8) 0.85532(12) 0.0309(5) Uani 1 1 d . . .
H12 H -0.0066 0.2722 0.8674 0.037 Uiso 1 1 calc R . .
C13 C -0.04034(19) 0.21713(8) 0.80463(12) 0.0297(5) Uani 1 1 d . . .
H13 H -0.1040 0.2290 0.7821 0.036 Uiso 1 1 calc R . .
C14 C -0.00713(17) 0.17401(7) 0.78589(11) 0.0245(4) Uani 1 1 d . . .
C15 C 0.24818(17) 0.16476(8) 0.90966(11) 0.0267(5) Uani 1 1 d . . .
H15 H 0.2768 0.1418 0.8776 0.032 Uiso 1 1 calc R . .
C16 C 0.2250(2) 0.14004(9) 0.97853(12) 0.0337(5) Uani 1 1 d . . .
H16A H 0.1955 0.1616 1.0109 0.050 Uiso 1 1 calc R . .
H16B H 0.2903 0.1273 1.0015 0.050 Uiso 1 1 calc R . .
H16C H 0.1745 0.1156 0.9670 0.050 Uiso 1 1 calc R . .
C17 C 0.33317(19) 0.20087(9) 0.92549(13) 0.0349(5) Uani 1 1 d . . .
H17A H 0.3422 0.2181 0.8821 0.052 Uiso 1 1 calc R . .
H17B H 0.3996 0.1861 0.9421 0.052 Uiso 1 1 calc R . .
H17C H 0.3120 0.2215 0.9624 0.052 Uiso 1 1 calc R . .
C18 C -0.07318(18) 0.14695(8) 0.72976(12) 0.0270(5) Uani 1 1 d . . .
H18 H -0.0417 0.1160 0.7275 0.032 Uiso 1 1 calc R . .
C19 C -0.18612(19) 0.14160(9) 0.75008(14) 0.0362(6) Uani 1 1 d . . .
H19A H -0.2196 0.1715 0.7509 0.054 Uiso 1 1 calc R . .
H19B H -0.1850 0.1277 0.7973 0.054 Uiso 1 1 calc R . .
H19C H -0.2259 0.1223 0.7150 0.054 Uiso 1 1 calc R . .
C20 C -0.0724(2) 0.16874(10) 0.65611(13) 0.0416(6) Uani 1 1 d . . .
H20A H -0.1000 0.1997 0.6576 0.062 Uiso 1 1 calc R . .
H20B H -0.1164 0.1509 0.6212 0.062 Uiso 1 1 calc R . .
H20C H -0.0002 0.1696 0.6424 0.062 Uiso 1 1 calc R . .
N21 N 0.29832(14) 0.17502(6) 0.73187(9) 0.0217(4) Uani 1 1 d . . .
C22 C 0.24004(18) 0.21255(7) 0.71939(11) 0.0249(4) Uani 1 1 d . . .
H22 H 0.1657 0.2097 0.7136 0.030 Uiso 1 1 calc R . .
C23 C 0.28390(19) 0.25544(8) 0.71464(12) 0.0294(5) Uani 1 1 d . . .
H23 H 0.2402 0.2811 0.7045 0.035 Uiso 1 1 calc R . .
C24 C 0.39137(19) 0.26038(8) 0.72486(12) 0.0289(5) Uani 1 1 d . . .
H24 H 0.4228 0.2894 0.7222 0.035 Uiso 1 1 calc R . .
C25 C 0.45311(18) 0.22204(8) 0.73918(11) 0.0254(4) Uani 1 1 d . . .
H25 H 0.5273 0.2246 0.7475 0.030 Uiso 1 1 calc R . .
C26 C 0.40468(17) 0.18017(7) 0.74108(10) 0.0223(4) Uani 1 1 d . . .
C27 C 0.46367(17) 0.13772(7) 0.75044(11) 0.0238(4) Uani 1 1 d . . .
H27 H 0.5380 0.1379 0.7596 0.029 Uiso 1 1 calc R . .
N28 N 0.41222(14) 0.10021(6) 0.74595(9) 0.0224(4) Uani 1 1 d . . .
C29 C 0.47031(17) 0.05807(7) 0.75280(11) 0.0242(4) Uani 1 1 d . . .
C30 C 0.51146(18) 0.03993(8) 0.69201(12) 0.0299(5) Uani 1 1 d . . .
C31 C 0.5607(2) -0.00224(9) 0.69977(14) 0.0371(6) Uani 1 1 d . . .
H31 H 0.5898 -0.0154 0.6601 0.045 Uiso 1 1 calc R . .
C32 C 0.5681(2) -0.02531(9) 0.76374(15) 0.0379(6) Uani 1 1 d . . .
H32 H 0.6022 -0.0539 0.7676 0.045 Uiso 1 1 calc R . .
C33 C 0.5257(2) -0.00673(9) 0.82214(14) 0.0363(6) Uani 1 1 d . . .
H33 H 0.5312 -0.0228 0.8659 0.044 Uiso 1 1 calc R . .
C34 C 0.47535(18) 0.03500(8) 0.81775(12) 0.0295(5) Uani 1 1 d . . .
C35 C 0.5004(2) 0.06335(9) 0.61996(12) 0.0351(6) Uani 1 1 d . . .
H35 H 0.4670 0.0936 0.6263 0.042 Uiso 1 1 calc R . .
C36 C 0.6063(2) 0.07149(12) 0.59046(16) 0.0537(8) Uani 1 1 d . . .
H36A H 0.6525 0.0882 0.6255 0.080 Uiso 1 1 calc R . .
H36B H 0.5957 0.0892 0.5464 0.080 Uiso 1 1 calc R . .
H36C H 0.6385 0.0423 0.5805 0.080 Uiso 1 1 calc R . .
C37 C 0.4279(2) 0.03631(12) 0.56673(14) 0.0491(8) Uani 1 1 d . . .
H37A H 0.4562 0.0057 0.5620 0.074 Uiso 1 1 calc R . .
H37B H 0.4233 0.0515 0.5203 0.074 Uiso 1 1 calc R . .
H37C H 0.3578 0.0344 0.5836 0.074 Uiso 1 1 calc R . .
C38 C 0.4305(2) 0.05598(9) 0.88222(13) 0.0370(6) Uani 1 1 d . . .
H38 H 0.3754 0.0782 0.8641 0.044 Uiso 1 1 calc R . .
C39 C 0.3778(2) 0.02129(12) 0.92764(15) 0.0507(8) Uani 1 1 d . . .
H39A H 0.4311 0.0009 0.9506 0.076 Uiso 1 1 calc R . .
H39B H 0.3265 0.0036 0.8973 0.076 Uiso 1 1 calc R . .
H39C H 0.3419 0.0371 0.9641 0.076 Uiso 1 1 calc R . .
C40 C 0.5154(3) 0.08231(10) 0.92692(14) 0.0493(7) Uani 1 1 d . . .
H40A H 0.5721 0.0616 0.9441 0.074 Uiso 1 1 calc R . .
H40B H 0.4850 0.0961 0.9676 0.074 Uiso 1 1 calc R . .
H40C H 0.5435 0.1061 0.8978 0.074 Uiso 1 1 calc R . .
O41 O 0.20803(13) 0.10701(6) 0.62132(8) 0.0290(3) Uani 1 1 d . . .
C42 C 0.12296(19) 0.07833(9) 0.59019(12) 0.0323(5) Uani 1 1 d . . .
H42A H 0.0631 0.0785 0.6200 0.039 Uiso 1 1 calc R . .
H42B H 0.1473 0.0467 0.5855 0.039 Uiso 1 1 calc R . .
C43 C 0.0913(2) 0.09868(9) 0.51784(12) 0.0354(6) Uani 1 1 d . . .
H43A H 0.0389 0.1232 0.5209 0.043 Uiso 1 1 calc R . .
H43B H 0.0624 0.0754 0.4838 0.043 Uiso 1 1 calc R . .
C44 C 0.1955(2) 0.11718(9) 0.49696(12) 0.0343(5) Uani 1 1 d . . .
H44A H 0.2398 0.0928 0.4797 0.041 Uiso 1 1 calc R . .
H44B H 0.1845 0.1409 0.4599 0.041 Uiso 1 1 calc R . .
C45 C 0.2438(2) 0.13689(8) 0.56690(11) 0.0311(5) Uani 1 1 d . . .
H45A H 0.3214 0.1370 0.5686 0.037 Uiso 1 1 calc R . .
H45B H 0.2191 0.1683 0.5734 0.037 Uiso 1 1 calc R . .
B50 B -0.32494(18) 0.35872(8) 0.73838(12) 0.0195(4) Uani 1 1 d . . .
C51 C -0.37886(16) 0.33467(7) 0.80471(10) 0.0197(4) Uani 1 1 d . . .
C52 C -0.47770(16) 0.34832(7) 0.82373(10) 0.0212(4) Uani 1 1 d . . .
H52 H -0.5119 0.3731 0.7993 0.025 Uiso 1 1 calc R . .
C53 C -0.52750(16) 0.32683(7) 0.87716(11) 0.0227(4) Uani 1 1 d . . .
C54 C -0.48071(17) 0.29017(8) 0.91395(11) 0.0243(4) Uani 1 1 d . A .
H54 H -0.5142 0.2756 0.9507 0.029 Uiso 1 1 calc R . .
C55 C -0.38350(17) 0.27551(7) 0.89541(11) 0.0236(4) Uani 1 1 d D . .
C56 C -0.33396(16) 0.29729(7) 0.84202(10) 0.0212(4) Uani 1 1 d . A .
H56 H -0.2676 0.2864 0.8305 0.025 Uiso 1 1 calc R . .
C57 C -0.63424(17) 0.34329(8) 0.89268(12) 0.0288(5) Uani 1 1 d . . .
F58 F -0.66878(14) 0.32380(7) 0.94937(10) 0.0620(5) Uani 1 1 d . . .
F59 F -0.63645(12) 0.38759(5) 0.90477(10) 0.0477(4) Uani 1 1 d . . .
F60 F -0.70561(12) 0.33651(8) 0.83783(10) 0.0648(6) Uani 1 1 d . . .
C61 C -0.3296(3) 0.23595(10) 0.93215(17) 0.0322(5) Uani 0.861(3) 1 d PD A 1
F62 F -0.38063(19) 0.21912(10) 0.98389(14) 0.0706(9) Uani 0.861(3) 1 d PD A 1
F63 F -0.23299(17) 0.24528(10) 0.95739(19) 0.0808(11) Uani 0.861(3) 1 d PD A 1
F64 F -0.3206(3) 0.20128(8) 0.88790(13) 0.0856(10) Uani 0.861(3) 1 d PD A 1
C61X C -0.3333(12) 0.2372(4) 0.9367(7) 0.0322(5) Uani 0.139(3) 1 d PD A 2
F62X F -0.3278(12) 0.2426(5) 1.0059(7) 0.0706(9) Uani 0.139(3) 1 d PD A 2
F63X F -0.2394(11) 0.2275(6) 0.9191(10) 0.0808(11) Uani 0.139(3) 1 d PD A 2
F64X F -0.3800(14) 0.1978(4) 0.9217(9) 0.0856(10) Uani 0.139(3) 1 d PD A 2
C71 C -0.33917(15) 0.41384(7) 0.73853(10) 0.0204(4) Uani 1 1 d . . .
C72 C -0.35468(16) 0.43849(7) 0.80054(11) 0.0217(4) Uani 1 1 d . . .
H72 H -0.3635 0.4223 0.8431 0.026 Uiso 1 1 calc R . .
C73 C -0.35762(17) 0.48554(7) 0.80191(11) 0.0238(4) Uani 1 1 d . . .
C74 C -0.34517(17) 0.51090(8) 0.74135(12) 0.0255(4) Uani 1 1 d . . .
H74 H -0.3479 0.5431 0.7421 0.031 Uiso 1 1 calc R . .
C75 C -0.32843(17) 0.48731(8) 0.67920(11) 0.0251(4) Uani 1 1 d . . .
C76 C -0.32522(16) 0.44041(7) 0.67813(11) 0.0231(4) Uani 1 1 d . . .
H76 H -0.3131 0.4256 0.6349 0.028 Uiso 1 1 calc R . .
C77 C -0.37680(19) 0.50780(8) 0.87080(12) 0.0289(5) Uani 1 1 d . . .
F78 F -0.37144(12) 0.55320(4) 0.86867(7) 0.0358(3) Uani 1 1 d . . .
F79 F -0.30722(13) 0.49423(5) 0.92466(7) 0.0404(4) Uani 1 1 d . . .
F80 F -0.47219(12) 0.49727(5) 0.89156(8) 0.0397(4) Uani 1 1 d . . .
C81 C -0.3169(2) 0.51331(8) 0.61147(13) 0.0338(5) Uani 1 1 d . . .
F82 F -0.24930(13) 0.49413(5) 0.57147(8) 0.0460(4) Uani 1 1 d . . .
F83 F -0.2832(2) 0.55523(6) 0.62327(10) 0.0789(7) Uani 1 1 d . . .
F84 F -0.40714(14) 0.51656(9) 0.57115(10) 0.0769(7) Uani 1 1 d . . .
C91 C -0.19737(16) 0.35191(7) 0.74553(10) 0.0194(4) Uani 1 1 d . . .
C92 C -0.13820(16) 0.34069(7) 0.68901(10) 0.0219(4) Uani 1 1 d . . .
H92 H -0.1738 0.3325 0.6445 0.026 Uiso 1 1 calc R . .
C93 C -0.02878(17) 0.34126(8) 0.69625(11) 0.0242(4) Uani 1 1 d . . .
C94 C 0.02681(17) 0.35297(8) 0.75994(11) 0.0253(4) Uani 1 1 d . . .
H94 H 0.1015 0.3534 0.7646 0.030 Uiso 1 1 calc R . .
C95 C -0.03035(17) 0.36417(7) 0.81716(11) 0.0231(4) Uani 1 1 d . . .
C96 C -0.13924(16) 0.36355(7) 0.80973(11) 0.0220(4) Uani 1 1 d . . .
H96 H -0.1760 0.3713 0.8496 0.026 Uiso 1 1 calc R . .
C97 C 0.02981(19) 0.32724(10) 0.63417(12) 0.0348(6) Uani 1 1 d . . .
F98 F 0.12851(11) 0.34221(6) 0.63902(8) 0.0481(4) Uani 1 1 d . . .
F99 F -0.01583(14) 0.34227(9) 0.57269(8) 0.0745(7) Uani 1 1 d . . .
F100 F 0.03737(16) 0.28208(7) 0.62911(10) 0.0647(5) Uani 1 1 d . . .
C101 C 0.02869(19) 0.37817(9) 0.88592(13) 0.0324(5) Uani 1 1 d . . .
F102 F 0.09708(13) 0.34773(6) 0.91173(8) 0.0443(4) Uani 1 1 d . . .
F103 F 0.0852(2) 0.41514(7) 0.87984(12) 0.1001(10) Uani 1 1 d . . .
F104 F -0.03387(14) 0.38526(11) 0.93667(11) 0.1109(12) Uani 1 1 d . . .
C111 C -0.38474(16) 0.33477(7) 0.66733(10) 0.0198(4) Uani 1 1 d . . .
C112 C -0.36515(17) 0.28936(7) 0.65060(10) 0.0223(4) Uani 1 1 d . . .
H112 H -0.3109 0.2735 0.6780 0.027 Uiso 1 1 calc R . .
C113 C -0.42263(17) 0.26676(7) 0.59506(11) 0.0231(4) Uani 1 1 d . . .
C114 C -0.50121(17) 0.28916(7) 0.55249(11) 0.0236(4) Uani 1 1 d . . .
H114 H -0.5398 0.2741 0.5141 0.028 Uiso 1 1 calc R . .
C115 C -0.52130(17) 0.33418(8) 0.56794(11) 0.0239(4) Uani 1 1 d . . .
C116 C -0.46512(16) 0.35622(7) 0.62435(11) 0.0218(4) Uani 1 1 d . . .
H116 H -0.4818 0.3868 0.6341 0.026 Uiso 1 1 calc R . .
C117 C -0.39824(19) 0.21817(8) 0.58020(12) 0.0298(5) Uani 1 1 d . . .
F118 F -0.37411(13) 0.19406(5) 0.63976(7) 0.0416(4) Uani 1 1 d . . .
F119 F -0.31554(15) 0.21342(5) 0.54252(8) 0.0518(5) Uani 1 1 d . . .
F120 F -0.47777(15) 0.19664(6) 0.54443(12) 0.0694(6) Uani 1 1 d . . .
C121 C -0.60602(19) 0.35900(8) 0.52314(12) 0.0308(5) Uani 1 1 d . . .
F122 F -0.60469(15) 0.35034(7) 0.45429(8) 0.0598(5) Uani 1 1 d . . .
F123 F -0.60134(16) 0.40351(6) 0.53184(10) 0.0644(6) Uani 1 1 d . . .
F124 F -0.70201(12) 0.34668(7) 0.53832(10) 0.0604(5) Uani 1 1 d . . .

loop_
_atom_site_aniso_label
_atom_site_aniso_U_11
_atom_site_aniso_U_22
_atom_site_aniso_U_33
_atom_site_aniso_U_23
_atom_site_aniso_U_13
_atom_site_aniso_U_12
Cr1 0.02386(17) 0.01861(16) 0.01760(15) 0.00064(12) 0.00488(12) -0.00023(13)
N1 0.0257(9) 0.0219(9) 0.0209(8) 0.0007(7) 0.0035(7) 0.0001(7)
C2 0.0319(12) 0.0253(11) 0.0283(11) -0.0020(9) 0.0086(9) -0.0003(9)
C3 0.0356(13) 0.0227(11) 0.0421(13) -0.0022(10) 0.0084(10) 0.0022(10)
C4 0.0351(13) 0.0211(11) 0.0476(14) 0.0069(10) 0.0093(11) -0.0017(10)
C5 0.0288(12) 0.0269(12) 0.0376(12) 0.0065(10) 0.0097(10) -0.0017(9)
C6 0.0228(10) 0.0253(11) 0.0224(10) 0.0014(8) 0.0039(8) -0.0010(8)
C7 0.0248(10) 0.0247(11) 0.0226(10) 0.0012(8) 0.0057(8) -0.0012(8)
N8 0.0218(8) 0.0206(9) 0.0197(8) -0.0006(6) 0.0014(6) 0.0000(7)
C9 0.0262(10) 0.0215(10) 0.0204(9) -0.0001(8) 0.0068(8) -0.0009(8)
C10 0.0278(11) 0.0269(11) 0.0188(9) -0.0013(8) 0.0067(8) -0.0029(9)
C11 0.0360(12) 0.0271(12) 0.0233(10) -0.0059(9) 0.0074(9) -0.0049(10)
C12 0.0413(13) 0.0215(11) 0.0311(12) -0.0035(9) 0.0095(10) 0.0030(10)
C13 0.0329(12) 0.0260(12) 0.0303(11) 0.0003(9) 0.0031(9) 0.0040(9)
C14 0.0271(11) 0.0232(11) 0.0236(10) -0.0011(8) 0.0047(8) -0.0003(8)
C15 0.0278(11) 0.0331(12) 0.0197(10) -0.0042(9) 0.0042(8) -0.0025(9)
C16 0.0324(12) 0.0438(14) 0.0245(11) 0.0042(10) 0.0014(9) -0.0006(11)
C17 0.0308(12) 0.0462(15) 0.0277(11) -0.0055(10) 0.0032(9) -0.0074(11)
C18 0.0268(11) 0.0267(11) 0.0269(11) -0.0014(9) -0.0017(9) 0.0032(9)
C19 0.0296(12) 0.0347(14) 0.0435(14) -0.0052(11) -0.0005(11) -0.0014(10)
C20 0.0502(16) 0.0455(16) 0.0282(12) -0.0027(11) -0.0015(11) -0.0026(13)
N21 0.0248(9) 0.0230(9) 0.0177(8) -0.0005(7) 0.0046(7) -0.0004(7)
C22 0.0273(11) 0.0235(11) 0.0242(10) 0.0011(8) 0.0038(8) 0.0005(9)
C23 0.0365(13) 0.0234(11) 0.0288(11) 0.0013(9) 0.0050(9) 0.0014(9)
C24 0.0385(13) 0.0236(11) 0.0255(11) -0.0015(9) 0.0084(9) -0.0066(9)
C25 0.0262(11) 0.0291(11) 0.0216(10) -0.0030(8) 0.0066(8) -0.0047(9)
C26 0.0267(11) 0.0260(11) 0.0147(9) -0.0007(8) 0.0055(8) -0.0012(8)
C27 0.0224(10) 0.0294(11) 0.0201(9) -0.0002(8) 0.0039(8) 0.0013(9)
N28 0.0274(9) 0.0241(9) 0.0160(8) 0.0007(7) 0.0046(7) 0.0037(7)
C29 0.0239(10) 0.0238(11) 0.0243(10) -0.0018(8) -0.0005(8) 0.0047(8)
C30 0.0302(12) 0.0340(13) 0.0248(11) -0.0055(9) -0.0007(9) 0.0074(10)
C31 0.0352(13) 0.0386(14) 0.0361(13) -0.0141(11) -0.0055(10) 0.0101(11)
C32 0.0352(13) 0.0272(13) 0.0488(15) -0.0072(11) -0.0102(11) 0.0103(10)
C33 0.0376(14) 0.0318(13) 0.0380(13) 0.0061(10) -0.0049(11) 0.0046(11)
C34 0.0289(11) 0.0322(12) 0.0271(11) 0.0029(9) 0.0010(9) 0.0048(10)
C35 0.0405(14) 0.0412(14) 0.0234(11) -0.0055(10) 0.0025(10) 0.0149(11)
C36 0.0463(17) 0.073(2) 0.0404(15) 0.0080(15) -0.0043(13) -0.0155(15)
C37 0.0362(14) 0.083(2) 0.0274(12) 0.0032(14) 0.0003(11) -0.0113(15)
C38 0.0431(14) 0.0434(15) 0.0257(11) 0.0102(10) 0.0093(10) 0.0144(12)
C39 0.0471(16) 0.070(2) 0.0360(14) 0.0243(14) 0.0089(12) 0.0076(15)
C40 0.073(2) 0.0462(17) 0.0308(13) -0.0052(12) 0.0146(13) 0.0035(15)
O41 0.0359(9) 0.0342(9) 0.0167(7) 0.0029(6) 0.0011(6) -0.0106(7)
C42 0.0326(12) 0.0372(13) 0.0267(11) -0.0014(10) 0.0006(9) -0.0084(10)
C43 0.0365(13) 0.0463(15) 0.0222(11) -0.0062(10) -0.0047(9) 0.0045(11)
C44 0.0443(14) 0.0391(14) 0.0196(10) 0.0030(9) 0.0039(9) 0.0070(11)
C45 0.0412(13) 0.0326(13) 0.0202(10) 0.0051(9) 0.0058(9) -0.0029(10)
B50 0.0220(11) 0.0217(11) 0.0153(9) 0.0008(8) 0.0045(8) -0.0006(9)
C51 0.0212(10) 0.0225(10) 0.0157(9) -0.0026(7) 0.0036(7) -0.0032(8)
C52 0.0221(10) 0.0241(10) 0.0175(9) -0.0011(8) 0.0025(7) -0.0010(8)
C53 0.0218(10) 0.0269(11) 0.0202(9) -0.0023(8) 0.0059(8) -0.0034(8)
C54 0.0255(10) 0.0291(11) 0.0193(9) 0.0022(8) 0.0071(8) -0.0054(9)
C55 0.0257(11) 0.0248(11) 0.0207(9) 0.0017(8) 0.0048(8) -0.0023(8)
C56 0.0220(10) 0.0236(10) 0.0189(9) -0.0003(8) 0.0060(7) 0.0001(8)
C57 0.0235(11) 0.0358(13) 0.0283(11) -0.0004(9) 0.0095(9) -0.0022(9)
F58 0.0496(10) 0.0753(13) 0.0681(12) 0.0353(10) 0.0437(9) 0.0217(9)
F59 0.0356(8) 0.0400(9) 0.0702(11) -0.0071(8) 0.0187(8) 0.0067(7)
F60 0.0234(8) 0.1155(17) 0.0544(10) -0.0395(11) -0.0020(7) 0.0091(9)
C61 0.0311(13) 0.0330(13) 0.0341(13) 0.0110(10) 0.0121(10) 0.0010(10)
F62 0.0548(15) 0.0865(19) 0.0760(16) 0.0650(15) 0.0369(13) 0.0266(13)
F63 0.0383(11) 0.0694(19) 0.127(3) 0.0604(18) -0.0332(14) -0.0127(11)
F64 0.159(3) 0.0440(12) 0.0520(15) 0.0050(11) 0.0033(16) 0.0476(16)
C61X 0.0311(13) 0.0330(13) 0.0341(13) 0.0110(10) 0.0121(10) 0.0010(10)
F62X 0.0548(15) 0.0865(19) 0.0760(16) 0.0650(15) 0.0369(13) 0.0266(13)
F63X 0.0383(11) 0.0694(19) 0.127(3) 0.0604(18) -0.0332(14) -0.0127(11)
F64X 0.159(3) 0.0440(12) 0.0520(15) 0.0050(11) 0.0033(16) 0.0476(16)
C71 0.0184(9) 0.0234(10) 0.0198(9) 0.0011(8) 0.0042(7) 0.0005(8)
C72 0.0219(10) 0.0239(10) 0.0195(9) 0.0021(8) 0.0027(8) 0.0001(8)
C73 0.0242(10) 0.0239(11) 0.0240(10) -0.0006(8) 0.0056(8) 0.0022(8)
C74 0.0268(11) 0.0209(10) 0.0296(11) 0.0035(8) 0.0074(9) 0.0025(8)
C75 0.0252(11) 0.0259(11) 0.0255(10) 0.0057(8) 0.0093(8) 0.0004(9)
C76 0.0232(10) 0.0265(11) 0.0204(9) 0.0020(8) 0.0070(8) 0.0004(8)
C77 0.0358(12) 0.0219(11) 0.0297(11) 0.0008(9) 0.0071(9) 0.0011(9)
F78 0.0520(9) 0.0215(7) 0.0349(7) -0.0040(6) 0.0092(6) 0.0020(6)
F79 0.0593(10) 0.0348(8) 0.0259(7) -0.0037(6) -0.0028(6) 0.0053(7)
F80 0.0462(9) 0.0354(8) 0.0411(8) -0.0060(6) 0.0238(7) -0.0006(7)
C81 0.0397(13) 0.0301(13) 0.0340(12) 0.0083(10) 0.0161(10) 0.0037(10)
F82 0.0576(10) 0.0483(9) 0.0363(8) 0.0136(7) 0.0273(7) 0.0134(8)
F83 0.160(2) 0.0319(9) 0.0535(11) 0.0054(8) 0.0552(13) -0.0169(11)
F84 0.0455(10) 0.1288(19) 0.0574(11) 0.0638(12) 0.0112(9) 0.0130(11)
C91 0.0227(10) 0.0184(10) 0.0176(9) 0.0026(7) 0.0045(7) 0.0012(8)
C92 0.0243(10) 0.0255(11) 0.0160(9) 0.0014(8) 0.0029(7) 0.0012(8)
C93 0.0238(10) 0.0298(11) 0.0197(9) 0.0057(8) 0.0063(8) 0.0028(9)
C94 0.0202(10) 0.0304(12) 0.0256(10) 0.0035(9) 0.0036(8) 0.0026(9)
C95 0.0251(10) 0.0224(10) 0.0213(10) 0.0005(8) -0.0009(8) 0.0027(8)
C96 0.0247(10) 0.0228(10) 0.0191(9) -0.0002(8) 0.0049(8) 0.0013(8)
C97 0.0264(12) 0.0556(17) 0.0234(11) 0.0067(11) 0.0079(9) 0.0078(11)
F98 0.0297(8) 0.0762(12) 0.0411(9) 0.0062(8) 0.0179(7) 0.0032(8)
F99 0.0453(10) 0.160(2) 0.0205(7) 0.0174(10) 0.0128(7) 0.0397(12)
F100 0.0763(13) 0.0599(12) 0.0647(12) -0.0219(9) 0.0432(10) -0.0016(10)
C101 0.0299(12) 0.0372(13) 0.0294(11) -0.0062(10) -0.0017(9) 0.0051(10)
F102 0.0471(9) 0.0509(10) 0.0318(8) -0.0021(7) -0.0137(7) 0.0107(7)
F103 0.156(2) 0.0485(12) 0.0806(15) 0.0196(10) -0.0756(16) -0.0482(13)
F104 0.0370(10) 0.243(3) 0.0501(11) -0.0850(16) -0.0118(8) 0.0382(14)
C111 0.0202(9) 0.0233(10) 0.0170(9) 0.0005(7) 0.0075(7) -0.0013(8)
C112 0.0240(10) 0.0250(11) 0.0187(9) 0.0018(8) 0.0053(8) 0.0006(8)
C113 0.0272(11) 0.0243(11) 0.0187(9) -0.0013(8) 0.0064(8) 0.0000(8)
C114 0.0254(10) 0.0275(11) 0.0183(9) -0.0015(8) 0.0031(8) -0.0048(9)
C115 0.0243(10) 0.0284(11) 0.0195(9) 0.0024(8) 0.0038(8) -0.0005(9)
C116 0.0237(10) 0.0234(10) 0.0192(9) 0.0004(8) 0.0068(8) 0.0008(8)
C117 0.0353(12) 0.0297(12) 0.0241(10) -0.0023(9) 0.0016(9) 0.0025(10)
F118 0.0718(11) 0.0262(7) 0.0288(7) 0.0041(6) 0.0159(7) 0.0099(7)
F119 0.0764(12) 0.0419(9) 0.0425(9) 0.0066(7) 0.0340(8) 0.0229(8)
F120 0.0669(12) 0.0367(10) 0.0969(15) -0.0299(10) -0.0343(11) 0.0078(9)
C121 0.0308(12) 0.0349(13) 0.0257(11) -0.0020(9) -0.0030(9) 0.0028(10)
F122 0.0684(12) 0.0861(14) 0.0226(7) -0.0012(8) -0.0091(7) 0.0330(10)
F123 0.0802(13) 0.0335(9) 0.0703(12) 0.0019(8) -0.0427(10) 0.0091(9)
F124 0.0287(8) 0.0819(13) 0.0702(12) 0.0175(10) 0.0018(8) 0.0106(8)

loop_
_atom_type_symbol
_atom_type_description
_atom_type_scat_dispersion_real
_atom_type_scat_dispersion_imag
_atom_type_scat_source
C C 0.0033 0.0016 'International Tables Vol C Tables 4.2.6.8 and 6.1.1.4'
H H 0.0000 0.0000 'International Tables Vol C Tables 4.2.6.8 and 6.1.1.4'
B B 0.0013 0.0007 'International Tables Vol C Tables 4.2.6.8 and 6.1.1.4'
N N 0.0061 0.0033 'International Tables Vol C Tables 4.2.6.8 and 6.1.1.4'
F F 0.0171 0.0103 'International Tables Vol C Tables 4.2.6.8 and 6.1.1.4'
Cr Cr 0.3209 0.6236 'International Tables Vol C Tables 4.2.6.8 and 6.1.1.4'
O O 0.0106 0.0060 'International Tables Vol C Tables 4.2.6.8 and 6.1.1.4'

loop_
_geom_angle_atom_site_label_1
_geom_angle_atom_site_label_2
_geom_angle_atom_site_label_3
_geom_angle
N8 Cr1 N1 79.41(7)
N8 Cr1 N21 99.32(7)
N1 Cr1 N21 171.93(7)
N8 Cr1 N28 138.92(7)
N1 Cr1 N28 98.24(7)
N21 Cr1 N28 77.39(7)
N8 Cr1 O41 117.94(7)
N1 Cr1 O41 96.93(7)
N21 Cr1 O41 90.71(6)
N28 Cr1 O41 103.10(6)
C2 N1 C6 117.39(18)
C2 N1 Cr1 128.25(15)
C6 N1 Cr1 114.33(14)
C3 C2 N1 124.0(2)
C2 C3 C4 118.6(2)
C5 C4 C3 119.4(2)
C4 C5 C6 120.1(2)
N1 C6 C7 113.77(19)
N1 C6 C5 120.40(19)
C7 C6 C5 125.8(2)
N8 C7 C6 116.48(18)
C7 N8 C9 118.38(17)
C7 N8 Cr1 115.38(14)
C9 N8 Cr1 126.00(13)
C14 C9 C10 121.3(2)
C14 C9 N8 119.84(19)
C10 C9 N8 118.76(19)
C11 C10 C9 118.1(2)
C11 C10 C15 120.9(2)
C9 C10 C15 121.02(19)
C12 C11 C10 121.3(2)
C11 C12 C13 119.8(2)
C12 C13 C14 121.4(2)
C13 C14 C9 118.0(2)
C13 C14 C18 119.5(2)
C9 C14 C18 122.48(19)
C10 C15 C17 113.3(2)
C10 C15 C16 110.66(18)
C17 C15 C16 110.55(19)
C14 C18 C20 111.3(2)
C14 C18 C19 110.82(19)
C20 C18 C19 110.7(2)
C22 N21 C26 117.47(18)
C22 N21 Cr1 128.10(15)
C26 N21 Cr1 114.39(14)
N21 C22 C23 122.8(2)
C24 C23 C22 119.4(2)
C23 C24 C25 118.8(2)
C26 C25 C24 118.9(2)
N21 C26 C25 122.6(2)
N21 C26 C27 114.62(19)
C25 C26 C27 122.7(2)
N28 C27 C26 118.25(19)
C27 N28 C29 118.54(18)
C27 N28 Cr1 115.06(14)
C29 N28 Cr1 126.27(14)
C34 C29 C30 122.5(2)
C34 C29 N28 118.60(19)
C30 C29 N28 118.62(19)
C31 C30 C29 116.8(2)
C31 C30 C35 120.2(2)
C29 C30 C35 123.0(2)
C32 C31 C30 121.7(2)
C31 C32 C33 120.0(2)
C32 C33 C34 121.1(2)
C33 C34 C29 117.9(2)
C33 C34 C38 121.2(2)
C29 C34 C38 120.8(2)
C30 C35 C36 112.6(2)
C30 C35 C37 110.7(2)
C36 C35 C37 110.3(2)
C34 C38 C40 110.4(2)
C34 C38 C39 113.1(2)
C40 C38 C39 111.0(2)
C45 O41 C42 109.66(16)
C45 O41 Cr1 129.94(13)
C42 O41 Cr1 119.74(12)
O41 C42 C43 105.20(19)
C42 C43 C44 101.95(19)
C45 C44 C43 102.00(18)
O41 C45 C44 104.60(19)
C71 B50 C91 103.42(16)
C71 B50 C111 112.66(17)
C91 B50 C111 113.66(16)
C71 B50 C51 111.92(16)
C91 B50 C51 111.55(16)
C111 B50 C51 103.90(16)
C56 C51 C52 115.72(18)
C56 C51 B50 122.75(17)
C52 C51 B50 121.34(18)
C53 C52 C51 122.4(2)
C54 C53 C52 120.76(19)
C54 C53 C57 120.75(19)
C52 C53 C57 118.5(2)
C55 C54 C53 118.03(19)
C54 C55 C56 120.9(2)
C54 C55 C61X 117.3(7)
C56 C55 C61X 121.8(7)
C54 C55 C61 120.8(2)
C56 C55 C61 118.3(2)
C61X C55 C61 4.1(7)
C55 C56 C51 122.21(19)
F58 C57 F59 105.94(19)
F58 C57 F60 107.9(2)
F59 C57 F60 104.9(2)
F58 C57 C53 113.1(2)
F59 C57 C53 112.69(19)
F60 C57 C53 111.73(18)
F63 C61 F62 108.8(3)
F63 C61 F64 104.9(3)
F62 C61 F64 104.6(3)
F63 C61 C55 112.6(3)
F62 C61 C55 113.5(2)
F64 C61 C55 111.8(3)
F63X C61X F62X 108.2(12)
F63X C61X F64X 99.3(11)
F62X C61X F64X 107.5(12)
F63X C61X C55 113.4(12)
F62X C61X C55 114.2(10)
F64X C61X C55 113.0(11)
C72 C71 C76 115.06(19)
C72 C71 B50 122.62(17)
C76 C71 B50 121.98(18)
C73 C72 C71 122.55(19)
C74 C73 C72 121.2(2)
C74 C73 C77 121.3(2)
C72 C73 C77 117.48(19)
C73 C74 C75 117.5(2)
C76 C75 C74 121.14(19)
C76 C75 C81 119.3(2)
C74 C75 C81 119.5(2)
C75 C76 C71 122.57(19)
F78 C77 F79 106.66(19)
F78 C77 F80 106.75(18)
F79 C77 F80 105.32(18)
F78 C77 C73 113.51(19)
F79 C77 C73 112.08(19)
F80 C77 C73 111.98(19)
F83 C81 F82 106.1(2)
F83 C81 F84 106.4(2)
F82 C81 F84 106.4(2)
F83 C81 C75 112.8(2)
F82 C81 C75 112.6(2)
F84 C81 C75 112.1(2)
C92 C91 C96 115.74(19)
C92 C91 B50 124.62(18)
C96 C91 B50 119.10(17)
C93 C92 C91 121.89(19)
C94 C93 C92 121.36(19)
C94 C93 C97 119.5(2)
C92 C93 C97 119.1(2)
C93 C94 C95 117.9(2)
C96 C95 C94 120.58(19)
C96 C95 C101 120.89(19)
C94 C95 C101 118.5(2)
C95 C96 C91 122.56(19)
F99 C97 F98 106.7(2)
F99 C97 F100 107.4(2)
F98 C97 F100 105.1(2)
F99 C97 C93 112.3(2)
F98 C97 C93 113.0(2)
F100 C97 C93 111.9(2)
F102 C101 F104 105.4(2)
F102 C101 F103 104.2(2)
F104 C101 F103 107.8(3)
F102 C101 C95 113.5(2)
F104 C101 C95 112.5(2)
F103 C101 C95 112.9(2)
C116 C111 C112 115.90(19)
C116 C111 B50 122.79(18)
C112 C111 B50 120.99(18)
C113 C112 C111 122.2(2)
C112 C113 C114 120.6(2)
C112 C113 C117 119.6(2)
C114 C113 C117 119.77(19)
C115 C114 C113 117.99(19)
C114 C115 C116 121.0(2)
C114 C115 C121 119.0(2)
C116 C115 C121 119.9(2)
C115 C116 C111 122.2(2)
F120 C117 F119 106.6(2)
F120 C117 F118 106.2(2)
F119 C117 F118 104.95(19)
F120 C117 C113 112.9(2)
F119 C117 C113 112.9(2)
F118 C117 C113 112.71(18)
F123 C121 F122 107.9(2)
F123 C121 F124 106.0(2)
F122 C121 F124 104.6(2)
F123 C121 C115 113.03(19)
F122 C121 C115 112.7(2)
F124 C121 C115 112.1(2)

loop_
_geom_bond_atom_site_label_1
_geom_bond_atom_site_label_2
_geom_bond_distance
Cr1 N8 1.9938(17)
Cr1 N1 2.0200(18)
Cr1 N21 2.1107(18)
Cr1 N28 2.1175(18)
Cr1 O41 2.1693(15)
N1 C2 1.364(3)
N1 C6 1.390(3)
C2 C3 1.364(3)
C3 C4 1.414(3)
C4 C5 1.363(3)
C5 C6 1.418(3)
C6 C7 1.402(3)
C7 N8 1.349(3)
N8 C9 1.436(3)
C9 C14 1.407(3)
C9 C10 1.410(3)
C10 C11 1.398(3)
C10 C15 1.517(3)
C11 C12 1.379(3)
C12 C13 1.385(3)
C13 C14 1.396(3)
C14 C18 1.520(3)
C15 C17 1.531(3)
C15 C16 1.542(3)
C18 C20 1.532(3)
C18 C19 1.535(3)
N21 C22 1.343(3)
N21 C26 1.363(3)
C22 C23 1.390(3)
C23 C24 1.377(3)
C24 C25 1.391(3)
C25 C26 1.383(3)
C26 C27 1.464(3)
C27 N28 1.286(3)
N28 C29 1.448(3)
C29 C34 1.398(3)
C29 C30 1.410(3)
C30 C31 1.395(3)
C30 C35 1.520(3)
C31 C32 1.382(4)
C32 C33 1.384(4)
C33 C34 1.388(3)
C34 C38 1.522(3)
C35 C36 1.528(4)
C35 C37 1.528(4)
C38 C40 1.525(4)
C38 C39 1.530(4)
O41 C45 1.458(3)
O41 C42 1.458(3)
C42 C43 1.513(3)
C43 C44 1.523(4)
C44 C45 1.521(3)
B50 C71 1.636(3)
B50 C91 1.636(3)
B50 C111 1.642(3)
B50 C51 1.643(3)
C51 C56 1.403(3)
C51 C52 1.403(3)
C52 C53 1.393(3)
C53 C54 1.391(3)
C53 C57 1.501(3)
C54 C55 1.390(3)
C55 C56 1.394(3)
C55 C61X 1.485(9)
C55 C61 1.494(3)
C57 F58 1.325(3)
C57 F59 1.327(3)
C57 F60 1.332(3)
C61 F63 1.311(4)
C61 F62 1.319(3)
C61 F64 1.332(4)
C61X F63X 1.305(9)
C61X F62X 1.312(9)
C61X F64X 1.325(10)
C71 C72 1.407(3)
C71 C76 1.408(3)
C72 C73 1.389(3)
C73 C74 1.387(3)
C73 C77 1.496(3)
C74 C75 1.397(3)
C75 C76 1.384(3)
C75 C81 1.509(3)
C77 F78 1.342(3)
C77 F79 1.349(3)
C77 F80 1.350(3)
C81 F83 1.321(3)
C81 F82 1.324(3)
C81 F84 1.327(3)
C91 C92 1.402(3)
C91 C96 1.405(3)
C92 C93 1.393(3)
C93 C94 1.384(3)
C93 C97 1.504(3)
C94 C95 1.397(3)
C95 C96 1.386(3)
C95 C101 1.499(3)
C97 F99 1.327(3)
C97 F98 1.332(3)
C97 F100 1.339(3)
C101 F102 1.316(3)
C101 F104 1.318(3)
C101 F103 1.319(3)
C111 C116 1.401(3)
C111 C112 1.404(3)
C112 C113 1.394(3)
C113 C114 1.395(3)
C113 C117 1.499(3)
C114 C115 1.388(3)
C115 C116 1.390(3)
C115 C121 1.503(3)
C117 F120 1.330(3)
C117 F119 1.333(3)
C117 F118 1.342(3)
C121 F123 1.324(3)
C121 F122 1.326(3)
C121 F124 1.335(3)
